data_4110705
loop_
_publ_author_name
'Robert Butterick'
'Bhaskar M. Ramachandran'
'Patrick J. Carroll'
'Larry G. Sneddon'

_publ_section_title
;
 Chemistry of Mangana- and Rhenatricarbadecaboranyl Tricarbonyl Complexes:
 Evidence for an Associative Mechanism of Ligand Substitution Involving an
 \h6-\h4 Cage-Slippage Process Analagous to \h5-\h3-Cyclopentadienyl
 Ring-Slippage
;
_journal_name_full 'Journal of the American Chemical Society'
_journal_page_first 8626
_journal_page_last 8637
_journal_paper_doi 10.1021/ja062201u
_journal_volume 128
_journal_year 2006
_chemical_formula_sum 'C14 H23 B7 O2 P Re'
_chemical_formula_weight 516.16
_space_group_IT_number 2
_symmetry_cell_setting triclinic
_symmetry_Int_Tables_number 2
_symmetry_space_group_name_Hall '-P 1'
_symmetry_space_group_name_H-M 'P -1'
_atom_sites_solution_hydrogens geom
_atom_sites_solution_primary direct
_audit_creation_method SHELXL-97
_cell_angle_alpha 81.27(2)
_cell_angle_beta 80.65(2)
_cell_angle_gamma 83.46(2)
_cell_formula_units_Z 2
_cell_length_a 6.749(2)
_cell_length_b 9.771(4)
_cell_length_c 15.203(5)
_cell_measurement_temperature 143(1)
_cell_volume 973.7(6)
_computing_data_collection 'CrystalClear (Rigaku, 1999)'
_computing_data_reduction 'CrystalClear (Rigaku, 1999)'
_computing_structure_refinement 'SHELXL-97 (Sheldrick, 1997)'
_computing_structure_solution 'SIR97 (Altomare, 1999)'
_diffrn_ambient_temperature 143(1)
_diffrn_measured_fraction_theta_full 0.965
_diffrn_measured_fraction_theta_max 0.965
_diffrn_measurement_device 'CCD Area Detector'
_diffrn_measurement_device_type 'Rigaku Mercury'
_diffrn_measurement_method 'phi and omega rotations'
_diffrn_radiation_monochromator graphite
_diffrn_radiation_source 'rotating anode'
_diffrn_radiation_type MoK\a
_diffrn_radiation_wavelength 0.71069
_diffrn_reflns_av_R_equivalents 0.0217
_diffrn_reflns_av_sigmaI/netI 0.0311
_diffrn_reflns_limit_h_max 8
_diffrn_reflns_limit_h_min -7
_diffrn_reflns_limit_k_max 12
_diffrn_reflns_limit_k_min -12
_diffrn_reflns_limit_l_max 17
_diffrn_reflns_limit_l_min -19
_diffrn_reflns_number 10994
_diffrn_reflns_theta_full 27.48
_diffrn_reflns_theta_max 27.48
_diffrn_reflns_theta_min 2.74
_exptl_absorpt_coefficient_mu 6.326
_exptl_absorpt_correction_T_max 1.0000
_exptl_absorpt_correction_T_min 0.7166
_exptl_absorpt_correction_type multi-scan
_exptl_crystal_density_diffrn 1.761
_exptl_crystal_F_000 496
_exptl_crystal_size_max 0.38
_exptl_crystal_size_mid 0.10
_exptl_crystal_size_min 0.03
_refine_diff_density_max 1.059
_refine_diff_density_min -0.950
_refine_diff_density_rms 0.111
_refine_ls_extinction_method none
_refine_ls_goodness_of_fit_ref 1.097
_refine_ls_hydrogen_treatment mixed
_refine_ls_matrix_type full
_refine_ls_number_parameters 266
_refine_ls_number_reflns 4312
_refine_ls_number_restraints 0
_refine_ls_restrained_S_all 1.097
_refine_ls_R_factor_all 0.0224
_refine_ls_R_factor_gt 0.0202
_refine_ls_shift/su_max 0.001
_refine_ls_shift/su_mean 0.000
_refine_ls_structure_factor_coef Fsqd
_refine_ls_weighting_details 'calc w=1/[\s^2^(Fo^2^)+(0.0194P)^2^+0.2870P] where P=(Fo^2^+2Fc^2^)/3'
_refine_ls_weighting_scheme calc
_refine_ls_wR_factor_gt 0.0433
_refine_ls_wR_factor_ref 0.0444
_reflns_number_gt 4057
_reflns_number_total 4312
_reflns_threshold_expression >2sigma(I)
_cod_data_source_file ja062201usi20060330_051351.cif
_cod_data_source_block shelxl
_cod_database_code 4110705

loop_
_symmetry_equiv_pos_as_xyz
'x, y, z'
'-x, -y, -z'

loop_
_atom_site_label
_atom_site_type_symbol
_atom_site_fract_x
_atom_site_fract_y
_atom_site_fract_z
_atom_site_U_iso_or_equiv
_atom_site_adp_type
_atom_site_occupancy
_atom_site_symmetry_multiplicity
_atom_site_calc_flag
_atom_site_refinement_flags
Re1 Re 0.631082(14) 0.334921(10) 0.731557(8) 0.01680(5) Uani 1 1 d .
P18 P 0.63760(12) 0.57435(7) 0.75300(6) 0.02404(18) Uani 1 1 d .
C2 C 0.7875(4) 0.1300(3) 0.7256(2) 0.0181(6) Uani 1 1 d .
C3 C 0.6705(4) 0.4129(3) 0.5904(2) 0.0231(7) Uani 1 1 d .
C4 C 0.9517(4) 0.2039(3) 0.6623(2) 0.0187(6) Uani 1 1 d .
B5 B 0.6054(5) 0.1266(3) 0.6697(3) 0.0208(7) Uani 1 1 d .
B6 B 0.5404(5) 0.2869(3) 0.5919(3) 0.0238(7) Uani 1 1 d .
B7 B 0.9019(5) 0.3615(3) 0.5957(3) 0.0225(7) Uani 1 1 d .
B8 B 0.8607(5) 0.0629(3) 0.6276(3) 0.0227(7) Uani 1 1 d .
B9 B 0.7655(5) 0.3162(4) 0.5110(3) 0.0255(8) Uani 1 1 d .
B10 B 0.9563(5) 0.1984(4) 0.5509(3) 0.0250(8) Uani 1 1 d .
B11 B 0.7070(5) 0.1453(4) 0.5513(3) 0.0247(8) Uani 1 1 d .
C12 C 0.8284(4) 0.0322(3) 0.8075(2) 0.0199(6) Uani 1 1 d .
C13 C 1.0294(5) -0.0118(3) 0.8232(2) 0.0303(8) Uani 1 1 d .
H13 H 1.1395 0.0191 0.7830 0.040 Uiso 1 1 calc R
C14 C 1.0549(5) -0.1027(3) 0.9012(3) 0.0354(8) Uani 1 1 d .
H14 H 1.1852 -0.1311 0.9132 0.047 Uiso 1 1 calc R
C15 C 0.8963(5) -0.1523(3) 0.9611(2) 0.0340(8) Uani 1 1 d .
H15 H 0.9188 -0.2138 1.0123 0.045 Uiso 1 1 calc R
C16 C 0.7022(5) -0.1092(3) 0.9442(2) 0.0315(8) Uani 1 1 d .
H16 H 0.5931 -0.1422 0.9843 0.042 Uiso 1 1 calc R
C17 C 0.6693(5) -0.0180(3) 0.8687(2) 0.0269(7) Uani 1 1 d .
H17 H 0.5378 0.0105 0.8586 0.036 Uiso 1 1 calc R
C19 C 0.8829(5) 0.6226(4) 0.7602(3) 0.0587(13) Uani 1 1 d .
H19A H 0.8716 0.7170 0.7723 0.088 Uiso 1 1 calc R
H19B H 0.9698 0.6142 0.7043 0.088 Uiso 1 1 calc R
H19C H 0.9384 0.5623 0.8079 0.088 Uiso 1 1 calc R
C20 C 0.5485(9) 0.7102(4) 0.6707(4) 0.088(2) Uani 1 1 d .
H20A H 0.4158 0.6944 0.6617 0.132 Uiso 1 1 calc R
H20B H 0.6383 0.7100 0.6148 0.132 Uiso 1 1 calc R
H20C H 0.5439 0.7985 0.6917 0.132 Uiso 1 1 calc R
C21 C 0.4864(7) 0.6190(4) 0.8551(4) 0.0686(15) Uani 1 1 d .
H21A H 0.4891 0.7162 0.8579 0.103 Uiso 1 1 calc R
H21B H 0.5394 0.5655 0.9059 0.103 Uiso 1 1 calc R
H21C H 0.3500 0.5989 0.8561 0.103 Uiso 1 1 calc R
C22 C 0.3593(4) 0.3365(3) 0.7831(2) 0.0232(7) Uani 1 1 d .
C24 C 0.6888(4) 0.3061(3) 0.8542(2) 0.0227(6) Uani 1 1 d .
O23 O 0.1907(3) 0.3343(2) 0.81356(18) 0.0400(6) Uani 1 1 d .
O25 O 0.7184(4) 0.2908(2) 0.92729(17) 0.0380(6) Uani 1 1 d .
H3 H 0.630(4) 0.503(3) 0.568(2) 0.014(7) Uiso 1 1 d .
H4 H 1.078(4) 0.194(3) 0.682(2) 0.014(7) Uiso 1 1 d .
H5 H 0.487(5) 0.058(3) 0.697(2) 0.036(9) Uiso 1 1 d .
H6 H 0.392(5) 0.302(3) 0.576(2) 0.033(9) Uiso 1 1 d .
H7 H 1.020(4) 0.429(3) 0.583(2) 0.015(7) Uiso 1 1 d .
H8 H 0.937(4) -0.040(3) 0.633(2) 0.014(7) Uiso 1 1 d .
H9 H 0.778(5) 0.362(3) 0.443(2) 0.033(9) Uiso 1 1 d .
H10 H 1.095(5) 0.172(3) 0.509(2) 0.031(9) Uiso 1 1 d .
H11 H 0.667(4) 0.077(3) 0.505(2) 0.023(8) Uiso 1 1 d .

loop_
_atom_site_aniso_label
_atom_site_aniso_U_11
_atom_site_aniso_U_22
_atom_site_aniso_U_33
_atom_site_aniso_U_23
_atom_site_aniso_U_13
_atom_site_aniso_U_12
Re1 0.01674(7) 0.01436(7) 0.01921(8) -0.00223(5) -0.00222(5) -0.00176(4)
P18 0.0270(4) 0.0160(4) 0.0306(5) -0.0054(3) -0.0062(3) -0.0023(3)
C2 0.0171(14) 0.0146(13) 0.0231(17) -0.0034(12) -0.0030(12) -0.0021(10)
C3 0.0288(16) 0.0183(15) 0.0209(17) 0.0025(13) -0.0049(13) -0.0022(12)
C4 0.0161(14) 0.0202(14) 0.0204(17) -0.0043(12) -0.0019(12) -0.0030(10)
B5 0.0166(16) 0.0185(16) 0.029(2) -0.0094(14) -0.0006(14) -0.0054(12)
B6 0.0237(18) 0.0253(17) 0.023(2) 0.0006(15) -0.0067(15) -0.0043(13)
B7 0.0233(17) 0.0218(16) 0.023(2) -0.0010(14) -0.0029(14) -0.0078(13)
B8 0.0236(17) 0.0220(17) 0.024(2) -0.0087(14) -0.0012(14) -0.0047(13)
B9 0.0310(19) 0.0275(18) 0.020(2) -0.0040(15) -0.0040(15) -0.0092(14)
B10 0.0244(18) 0.0301(18) 0.020(2) -0.0054(15) 0.0009(15) -0.0053(13)
B11 0.0244(18) 0.0268(18) 0.026(2) -0.0090(15) -0.0042(15) -0.0076(13)
C12 0.0248(15) 0.0129(13) 0.0224(17) -0.0048(12) -0.0047(12) 0.0014(10)
C13 0.049(2) 0.0176(15) 0.0256(19) 0.0009(13) -0.0200(16) 0.0052(13)
C14 0.0295(18) 0.0338(18) 0.042(2) -0.0021(16) -0.0105(16) 0.0055(13)
C15 0.051(2) 0.0237(16) 0.027(2) 0.0032(14) -0.0105(16) -0.0014(14)
C16 0.0378(19) 0.0257(16) 0.028(2) 0.0020(14) 0.0022(15) -0.0074(13)
C17 0.0256(16) 0.0242(16) 0.029(2) -0.0002(14) -0.0020(13) -0.0004(12)
C19 0.041(2) 0.040(2) 0.104(4) -0.033(2) -0.012(2) -0.0119(16)
C20 0.169(5) 0.0179(19) 0.098(5) -0.006(2) -0.092(4) 0.004(2)
C21 0.086(3) 0.041(2) 0.075(4) -0.034(2) 0.033(3) -0.016(2)
C22 0.0258(17) 0.0193(14) 0.0243(18) -0.0026(13) -0.0053(13) 0.0002(11)
C24 0.0258(16) 0.0196(15) 0.0221(19) -0.0050(13) -0.0013(13) 0.0009(11)
O23 0.0194(12) 0.0479(15) 0.0495(18) -0.0055(12) 0.0028(11) -0.0024(10)
O25 0.0497(15) 0.0385(14) 0.0273(15) -0.0049(11) -0.0125(12) -0.0006(10)

loop_
_atom_type_symbol
_atom_type_description
_atom_type_scat_dispersion_real
_atom_type_scat_dispersion_imag
_atom_type_scat_source
C C 0.0033 0.0016 'International Tables Vol C Tables 4.2.6.8 and 6.1.1.4'
H H 0.0000 0.0000 'International Tables Vol C Tables 4.2.6.8 and 6.1.1.4'
O O 0.0106 0.0060 'International Tables Vol C Tables 4.2.6.8 and 6.1.1.4'
B B 0.0013 0.0007 'International Tables Vol C Tables 4.2.6.8 and 6.1.1.4'
P P 0.1023 0.0942 'International Tables Vol C Tables 4.2.6.8 and 6.1.1.4'
Re Re -1.0185 7.2310 'International Tables Vol C Tables 4.2.6.8 and 6.1.1.4'

loop_
_geom_angle_atom_site_label_1
_geom_angle_atom_site_label_2
_geom_angle_atom_site_label_3
_geom_angle
C22 Re1 C24 85.78(13)
C22 Re1 C3 112.75(13)
C24 Re1 C3 156.96(12)
C22 Re1 C2 114.74(11)
C24 Re1 C2 84.04(12)
C3 Re1 C2 99.28(12)
C22 Re1 B5 90.15(12)
C24 Re1 B5 115.16(12)
C3 Re1 B5 79.74(12)
C2 Re1 B5 40.87(11)
C22 Re1 P18 91.14(9)
C24 Re1 P18 80.78(9)
C3 Re1 P18 85.11(9)
C2 Re1 P18 148.86(7)
B5 Re1 P18 164.06(9)
C22 Re1 B6 89.48(13)
C24 Re1 B6 160.18(12)
C3 Re1 B6 39.98(11)
C2 Re1 B6 80.50(11)
B5 Re1 B6 45.53(12)
P18 Re1 B6 118.59(8)
C22 Re1 B7 151.05(13)
C24 Re1 B7 123.07(12)
C3 Re1 B7 38.86(11)
C2 Re1 B7 74.58(11)
B5 Re1 B7 80.06(11)
P18 Re1 B7 91.27(8)
B6 Re1 B7 64.24(12)
C22 Re1 C4 149.58(11)
C24 Re1 C4 97.15(11)
C3 Re1 C4 74.04(11)
C2 Re1 C4 36.48(10)
B5 Re1 C4 61.11(10)
P18 Re1 C4 119.25(7)
B6 Re1 C4 77.55(11)
B7 Re1 C4 40.15(10)
C19 P18 C21 103.8(2)
C19 P18 C20 102.6(2)
C21 P18 C20 101.6(3)
C19 P18 Re1 114.56(13)
C21 P18 Re1 113.63(14)
C20 P18 Re1 118.79(15)
C12 C2 C4 122.7(2)
C12 C2 B5 125.7(2)
C4 C2 B5 107.2(2)
C12 C2 B8 114.2(2)
C4 C2 B8 65.85(19)
B5 C2 B8 66.4(2)
C12 C2 Re1 123.0(2)
C4 C2 Re1 85.58(16)
B5 C2 Re1 77.61(15)
B8 C2 Re1 122.6(2)
B6 C3 B7 111.8(2)
B6 C3 B9 68.2(2)
B7 C3 B9 68.7(2)
B6 C3 Re1 79.48(19)
B7 C3 Re1 83.48(19)
B9 C3 Re1 123.6(2)
B6 C3 H3 122.6(17)
B7 C3 H3 122.0(17)
B9 C3 H3 113.3(19)
Re1 C3 H3 123.0(19)
C2 C4 B10 116.1(2)
C2 C4 B7 122.4(2)
B10 C4 B7 63.3(2)
C2 C4 B8 62.02(19)
B10 C4 B8 60.3(2)
B7 C4 B8 113.5(2)
C2 C4 Re1 57.94(13)
B10 C4 Re1 112.29(18)
B7 C4 Re1 69.44(15)
B8 C4 Re1 102.72(16)
C2 C4 H4 115.5(18)
B10 C4 H4 115.6(18)
B7 C4 H4 113.7(17)
B8 C4 H4 120.4(16)
Re1 C4 H4 126.6(17)
C2 B5 B11 108.1(2)
C2 B5 B8 59.10(18)
B11 B5 B8 57.00(19)
C2 B5 B6 117.2(2)
B11 B5 B6 58.6(2)
B8 B5 B6 106.5(2)
C2 B5 Re1 61.52(14)
B11 B5 Re1 110.42(18)
B8 B5 Re1 106.36(18)
B6 B5 Re1 67.95(15)
C2 B5 H5 119.5(19)
B11 B5 H5 120.7(19)
B8 B5 H5 122.9(17)
B6 B5 H5 117.9(18)
Re1 B5 H5 122.2(18)
C3 B6 B11 108.1(2)
C3 B6 B9 57.54(19)
B11 B6 B9 58.15(19)
C3 B6 B5 115.4(3)
B11 B6 B5 59.04(19)
B9 B6 B5 106.2(2)
C3 B6 Re1 60.54(17)
B11 B6 Re1 109.7(2)
B9 B6 Re1 103.7(2)
B5 B6 Re1 66.52(16)
C3 B6 H6 122.2(17)
B11 B6 H6 118.8(18)
B9 B6 H6 124.8(19)
B5 B6 H6 116.8(18)
Re1 B6 H6 123.9(19)
C3 B7 C4 116.8(2)
C3 B7 B10 107.8(2)
C4 B7 B10 57.23(18)
C3 B7 B9 57.00(19)
C4 B7 B9 104.1(2)
B10 B7 B9 57.5(2)
C3 B7 Re1 57.66(16)
C4 B7 Re1 70.41(15)
B10 B7 Re1 109.11(18)
B9 B7 Re1 99.44(18)
C3 B7 H7 124.2(15)
C4 B7 H7 115.2(15)
B10 B7 H7 116.3(15)
B9 B7 H7 125.3(16)
Re1 B7 H7 128.1(16)
C2 B8 B11 107.9(2)
C2 B8 B10 105.4(2)
B11 B8 B10 63.2(2)
C2 B8 C4 52.14(16)
B11 B8 C4 102.0(2)
B10 B8 C4 58.28(19)
C2 B8 B5 54.49(18)
B11 B8 B5 61.4(2)
B10 B8 B5 105.4(2)
C4 B8 B5 89.8(2)
C2 B8 H8 115.6(16)
B11 B8 H8 130.5(16)
B10 B8 H8 122.1(15)
C4 B8 H8 122.8(15)
B5 B8 H8 131.3(15)
C3 B9 B10 108.1(3)
C3 B9 B11 107.4(3)
B10 B9 B11 62.4(2)
C3 B9 B6 54.30(19)
B10 B9 B6 105.7(3)
B11 B9 B6 60.53(19)
C3 B9 B7 54.31(19)
B10 B9 B7 60.5(2)
B11 B9 B7 104.1(3)
B6 B9 B7 92.7(2)
C3 B9 H9 119.1(17)
B10 B9 H9 121.4(17)
B11 B9 H9 125.2(18)
B6 B9 H9 129.1(17)
B7 B9 H9 125.6(18)
C4 B10 B8 61.4(2)
C4 B10 B9 109.6(2)
B8 B10 B9 112.2(2)
C4 B10 B7 59.49(19)
B8 B10 B7 111.2(3)
B9 B10 B7 62.0(2)
C4 B10 B11 100.6(2)
B8 B10 B11 58.2(2)
B9 B10 B11 59.0(2)
B7 B10 B11 102.8(2)
C4 B10 H10 120.8(18)
B8 B10 H10 115.6(17)
B9 B10 H10 122.1(18)
B7 B10 H10 122.8(17)
B11 B10 H10 129.0(18)
B8 B11 B9 112.2(2)
B8 B11 B6 113.5(3)
B9 B11 B6 61.3(2)
B8 B11 B5 61.6(2)
B9 B11 B5 111.4(2)
B6 B11 B5 62.4(2)
B8 B11 B10 58.6(2)
B9 B11 B10 58.59(19)
B6 B11 B10 103.5(2)
B5 B11 B10 102.4(2)
B8 B11 H11 115.0(15)
B9 B11 H11 120.6(16)
B6 B11 H11 123.5(15)
B5 B11 H11 121.7(16)
B10 B11 H11 125.7(15)
C17 C12 C13 119.2(3)
C17 C12 C2 119.9(2)
C13 C12 C2 120.9(3)
C14 C13 C12 117.4(3)
C15 C14 C13 122.9(3)
C14 C15 C16 118.8(3)
C17 C16 C15 120.4(3)
C16 C17 C12 121.2(3)
O23 C22 Re1 178.0(3)
O25 C24 Re1 178.3(3)

loop_
_geom_bond_atom_site_label_1
_geom_bond_atom_site_label_2
_geom_bond_distance
Re1 C22 1.873(3)
Re1 C24 1.939(3)
Re1 C3 2.150(3)
Re1 C2 2.162(3)
Re1 B5 2.402(3)
Re1 P18 2.4168(11)
Re1 B6 2.428(4)
Re1 B7 2.528(4)
Re1 C4 2.543(3)
P18 C19 1.797(4)
P18 C21 1.798(4)
P18 C20 1.802(4)
C2 C12 1.493(4)
C2 C4 1.517(4)
C2 B5 1.609(4)
C2 B8 1.697(5)
C3 B6 1.587(4)
C3 B7 1.596(4)
C3 B9 1.648(5)
C3 H3 0.92(3)
C4 B10 1.699(5)
C4 B7 1.741(4)
C4 B8 1.753(4)
C4 H4 0.94(3)
B5 B11 1.808(5)
B5 B8 1.812(5)
B5 B6 1.869(5)
B5 H5 1.09(3)
B6 B11 1.800(5)
B6 B9 1.813(5)
B6 H6 1.05(3)
B7 B10 1.805(5)
B7 B9 1.831(5)
B7 H7 1.07(3)
B8 B11 1.727(5)
B8 B10 1.735(5)
B8 H8 1.08(3)
B9 B10 1.748(5)
B9 B11 1.756(5)
B9 H9 1.06(4)
B10 B11 1.815(5)
B10 H10 1.07(3)
B11 H11 1.12(3)
C12 C17 1.384(4)
C12 C13 1.423(4)
C13 C14 1.391(5)
C14 C15 1.370(5)
C15 C16 1.382(5)
C16 C17 1.375(5)
C22 O23 1.158(4)
C24 O25 1.145(4)
